data_4344985
loop_
_publ_author_name
'Wada, Hisami'
'Ooka, Sayaka'
'Yamamura, Tomoo'
'Kajiwara, Takashi'

_publ_section_title
;
 Light Lanthanide Complexes with Crown Ether and Its Aza Derivative Which
 Show Slow Magnetic Relaxation Behaviors.
;
_journal_issue 1
_journal_name_full 'Inorganic chemistry'
_journal_page_first 147
_journal_page_last 155
_journal_paper_doi 10.1021/acs.inorgchem.6b01764
_journal_volume 56
_journal_year 2017
_chemical_formula_sum 'C12 H24 N3 O15 Pr'
_chemical_formula_weight 591.25
_chemical_name_systematic
; 
 ? 
;
_space_group_IT_number 61
_symmetry_cell_setting orthorhombic
_symmetry_space_group_name_Hall '-P 2ac 2ab'
_symmetry_space_group_name_H-M 'P b c a'
_atom_sites_solution_hydrogens geom
_atom_sites_solution_primary direct
_atom_sites_solution_secondary difmap
_audit_creation_method SHELXL-97
_cell_angle_alpha 90.00
_cell_angle_beta 90.00
_cell_angle_gamma 90.00
_cell_formula_units_Z 8
_cell_length_a 12.1556(13)
_cell_length_b 15.5056(17)
_cell_length_c 21.678(2)
_cell_measurement_reflns_used 10158
_cell_measurement_temperature 153(2)
_cell_measurement_theta_max 27.5
_cell_measurement_theta_min 3.1
_cell_volume 4085.9(7)
_computing_cell_refinement 'CrystalClear ver. 1.4'
_computing_data_collection 'CrystalClear ver. 1.4'
_computing_data_reduction CrystalStructure
_computing_molecular_graphics OrtepIII
_computing_structure_refinement 'SHELXL-97 (Sheldrick, 1997)'
_computing_structure_solution SIR97
_diffrn_ambient_temperature 153(2)
_diffrn_detector_area_resol_mean 28.5714
_diffrn_measured_fraction_theta_full 0.989
_diffrn_measured_fraction_theta_max 0.989
_diffrn_measurement_device
;
Saturn724+ (4x4 bin mode)
;
_diffrn_measurement_method 'phi and omega scans'
_diffrn_radiation_detector CCD
_diffrn_radiation_monochromator Confocal
_diffrn_radiation_source 'Rotating Anode'
_diffrn_radiation_type MoK\a
_diffrn_radiation_wavelength 0.71075
_diffrn_reflns_av_R_equivalents 0.0426
_diffrn_reflns_av_sigmaI/netI 0.0242
_diffrn_reflns_limit_h_max 17
_diffrn_reflns_limit_h_min -17
_diffrn_reflns_limit_k_max 21
_diffrn_reflns_limit_k_min -21
_diffrn_reflns_limit_l_max 29
_diffrn_reflns_limit_l_min -28
_diffrn_reflns_number 40759
_diffrn_reflns_theta_full 30.00
_diffrn_reflns_theta_max 30.00
_diffrn_reflns_theta_min 1.88
_exptl_absorpt_coefficient_mu 2.467
_exptl_absorpt_correction_T_max 0.8463
_exptl_absorpt_correction_T_min 0.7905
_exptl_absorpt_correction_type multi-scan
_exptl_crystal_colour Colorless
_exptl_crystal_density_diffrn 1.922
_exptl_crystal_density_method 'not measured'
_exptl_crystal_description Prism
_exptl_crystal_F_000 2368
_exptl_crystal_size_max 0.10
_exptl_crystal_size_mid 0.08
_exptl_crystal_size_min 0.07
_refine_diff_density_max 2.470
_refine_diff_density_min -1.016
_refine_diff_density_rms 0.134
_refine_ls_extinction_method none
_refine_ls_goodness_of_fit_ref 1.127
_refine_ls_hydrogen_treatment 'riding model'
_refine_ls_matrix_type full
_refine_ls_number_parameters 280
_refine_ls_number_reflns 5894
_refine_ls_number_restraints 0
_refine_ls_restrained_S_all 1.127
_refine_ls_R_factor_all 0.0428
_refine_ls_R_factor_gt 0.0379
_refine_ls_shift/su_max 0.003
_refine_ls_shift/su_mean 0.000
_refine_ls_structure_factor_coef Fsqd
_refine_ls_weighting_details 'calc w=1/[\s^2^(Fo^2^)+(0.0498P)^2^+2.4508P] where P=(Fo^2^+2Fc^2^)/3'
_refine_ls_weighting_scheme calc
_refine_ls_wR_factor_gt 0.0891
_refine_ls_wR_factor_ref 0.0925
_reflns_number_gt 5302
_reflns_number_total 5894
_reflns_threshold_expression >2sigma(I)
_cod_data_source_file ic6b01764_si_002.cif
_cod_data_source_block complex2
_cod_depositor_comments
;
The following automatic conversions were performed:
'_atom_site_symetry_multiplicity' tag replaced with
'_atom_site_symmetry_multiplicity' tag as specified in the
replacement file
'/usr/data/users/saulius/crontab/automatic-downloads/rss-feeds/ACS/lib/lists/replacement-tags.lst'.

Automatic conversion script
Id: cif_correct_tags 4268 2015-11-12 08:31:59Z antanas 

The following automatic conversions were performed:

'_symmetry_cell_setting' value 'Orthorhombic' changed to
'orthorhombic' according to
/usr/data/users/saulius/crontab/automatic-downloads/rss-feeds/ACS/lib/dictionaries/cif_core.dic
dictionary named 'cif_core.dic' version 2.4.2 from 2011-04-26.

'_exptl_absorpt_correction_type' value 'multi scan' changed to
'multi-scan' according to
/usr/data/users/saulius/crontab/automatic-downloads/rss-feeds/ACS/lib/dictionaries/cif_core.dic
dictionary named 'cif_core.dic' version 2.4.2 from 2011-04-26.

Automatic conversion script
Id: cif_fix_values 4268 2015-11-12 08:31:59Z antanas 

 Adding full bibliography for 4344984--4344989.cif.
;
_cod_original_cell_volume 4085.8(8)
_cod_original_sg_symbol_H-M Pbca
_cod_database_code 4344985

loop_
_symmetry_equiv_pos_as_xyz
'x, y, z'
'-x+1/2, -y, z+1/2'
'x+1/2, -y+1/2, -z'
'-x, y+1/2, -z+1/2'
'-x, -y, -z'
'x-1/2, y, -z-1/2'
'-x-1/2, y-1/2, z'
'x, -y-1/2, z-1/2'

loop_
_atom_site_label
_atom_site_type_symbol
_atom_site_fract_x
_atom_site_fract_y
_atom_site_fract_z
_atom_site_U_iso_or_equiv
_atom_site_adp_type
_atom_site_occupancy
_atom_site_symmetry_multiplicity
_atom_site_calc_flag
_atom_site_refinement_flags
Pr Pr 0.489185(12) 0.186095(9) 0.616701(6) 0.01769(6) Uani 1 1 d .
N1 N 0.2817(2) 0.29389(16) 0.62311(11) 0.0232(5) Uani 1 1 d .
O1 O 0.37376(18) 0.32538(13) 0.63831(11) 0.0284(4) Uani 1 1 d .
O2 O 0.28377(16) 0.22066(13) 0.59775(9) 0.0250(4) Uani 1 1 d .
O3 O 0.19571(18) 0.33143(15) 0.63332(11) 0.0332(5) Uani 1 1 d .
N2 N 0.71920(18) 0.14933(15) 0.57116(11) 0.0230(5) Uani 1 1 d .
O4 O 0.64263(17) 0.16501(13) 0.53349(9) 0.0259(4) Uani 1 1 d .
O5 O 0.70259(19) 0.17432(14) 0.62645(10) 0.0278(4) Uani 1 1 d .
O6 O 0.80323(17) 0.11130(14) 0.55640(11) 0.0354(5) Uani 1 1 d .
N3 N 0.58644(18) 0.01868(15) 0.66556(11) 0.0247(5) Uani 1 1 d .
O7 O 0.56760(17) 0.03041(13) 0.60869(9) 0.0240(4) Uani 1 1 d .
O8 O 0.55781(17) 0.07836(14) 0.70165(9) 0.0286(4) Uani 1 1 d .
O9 O 0.6320(2) -0.04698(15) 0.68413(11) 0.0394(5) Uani 1 1 d .
C1 C 0.3652(2) 0.14654(19) 0.47294(13) 0.0262(6) Uani 1 1 d .
H1 H 0.2945 0.1723 0.4862 0.031 Uiso 1 1 calc R
H2 H 0.3510 0.1079 0.4375 0.031 Uiso 1 1 calc R
C2 C 0.4445(2) 0.2154(2) 0.45522(13) 0.0279(6) Uani 1 1 d .
H3 H 0.5147 0.1895 0.4415 0.033 Uiso 1 1 calc R
H4 H 0.4142 0.2502 0.4209 0.033 Uiso 1 1 calc R
O10 O 0.46262(16) 0.26906(13) 0.50811(9) 0.0242(4) Uani 1 1 d .
C3 C 0.5370(3) 0.3378(2) 0.49241(16) 0.0319(7) Uani 1 1 d .
H5 H 0.5080 0.3709 0.4569 0.038 Uiso 1 1 calc R
H6 H 0.6098 0.3139 0.4809 0.038 Uiso 1 1 calc R
C4 C 0.5479(3) 0.3948(2) 0.54713(16) 0.0349(7) Uani 1 1 d .
H7 H 0.5986 0.4431 0.5379 0.042 Uiso 1 1 calc R
H8 H 0.4753 0.4191 0.5584 0.042 Uiso 1 1 calc R
O11 O 0.59024(17) 0.34414(14) 0.59682(10) 0.0289(4) Uani 1 1 d .
C5 C 0.6098(3) 0.3959(2) 0.65040(17) 0.0378(7) Uani 1 1 d .
H9 H 0.5407 0.4238 0.6641 0.045 Uiso 1 1 calc R
H10 H 0.6645 0.4414 0.6412 0.045 Uiso 1 1 calc R
C6 C 0.6523(3) 0.3367(2) 0.69949(16) 0.0363(7) Uani 1 1 d .
H11 H 0.7223 0.3104 0.6858 0.044 Uiso 1 1 calc R
H12 H 0.6669 0.3700 0.7376 0.044 Uiso 1 1 calc R
O12 O 0.57281(17) 0.27005(14) 0.71198(9) 0.0302(5) Uani 1 1 d .
C7 C 0.4969(3) 0.2932(3) 0.76033(17) 0.0376(8) Uani 1 1 d .
H13 H 0.4443 0.3372 0.7454 0.045 Uiso 1 1 calc R
H14 H 0.5372 0.3171 0.7962 0.045 Uiso 1 1 calc R
C8 C 0.4374(3) 0.2129(3) 0.77828(14) 0.0371(8) Uani 1 1 d .
H15 H 0.4907 0.1689 0.7925 0.045 Uiso 1 1 calc R
H16 H 0.3860 0.2254 0.8126 0.045 Uiso 1 1 calc R
O13 O 0.37742(18) 0.18089(14) 0.72600(9) 0.0287(5) Uani 1 1 d .
C9 C 0.3217(3) 0.1021(2) 0.74258(14) 0.0359(7) Uani 1 1 d .
H17 H 0.2716 0.1126 0.7778 0.043 Uiso 1 1 calc R
H18 H 0.3760 0.0578 0.7550 0.043 Uiso 1 1 calc R
C10 C 0.2577(2) 0.0715(2) 0.68819(14) 0.0327(7) Uani 1 1 d .
H19 H 0.2194 0.0169 0.6981 0.039 Uiso 1 1 calc R
H20 H 0.2019 0.1150 0.6764 0.039 Uiso 1 1 calc R
O14 O 0.33392(16) 0.05838(13) 0.63860(9) 0.0251(4) Uani 1 1 d .
C11 C 0.2768(2) 0.02842(18) 0.58460(14) 0.0274(6) Uani 1 1 d .
H21 H 0.2199 0.0706 0.5722 0.033 Uiso 1 1 calc R
H22 H 0.2404 -0.0274 0.5932 0.033 Uiso 1 1 calc R
C12 C 0.3598(2) 0.01811(18) 0.53450(14) 0.0275(6) Uani 1 1 d .
H23 H 0.4149 -0.0257 0.5467 0.033 Uiso 1 1 calc R
H24 H 0.3231 -0.0021 0.4964 0.033 Uiso 1 1 calc R
O15 O 0.41396(15) 0.09909(12) 0.52283(9) 0.0235(4) Uani 1 1 d .

loop_
_atom_site_aniso_label
_atom_site_aniso_U_11
_atom_site_aniso_U_22
_atom_site_aniso_U_33
_atom_site_aniso_U_23
_atom_site_aniso_U_13
_atom_site_aniso_U_12
Pr 0.01586(9) 0.01885(9) 0.01835(10) -0.00170(5) -0.00109(5) 0.00222(4)
N1 0.0209(11) 0.0235(11) 0.0250(11) 0.0010(9) 0.0017(9) 0.0021(9)
O1 0.0221(10) 0.0279(10) 0.0352(11) -0.0062(9) -0.0038(9) -0.0004(8)
O2 0.0214(9) 0.0224(10) 0.0313(10) -0.0030(8) -0.0010(8) 0.0013(8)
O3 0.0224(10) 0.0337(11) 0.0435(13) 0.0003(10) 0.0055(9) 0.0091(9)
N2 0.0173(10) 0.0216(11) 0.0300(12) 0.0003(9) 0.0014(9) -0.0031(8)
O4 0.0233(10) 0.0278(10) 0.0266(10) 0.0033(8) -0.0012(8) 0.0006(8)
O5 0.0237(11) 0.0315(11) 0.0283(11) -0.0031(8) -0.0050(8) 0.0010(8)
O6 0.0177(9) 0.0346(12) 0.0539(14) -0.0052(10) 0.0053(9) 0.0041(8)
N3 0.0178(10) 0.0254(11) 0.0309(12) 0.0059(9) 0.0007(9) 0.0028(8)
O7 0.0236(10) 0.0242(10) 0.0241(9) 0.0007(7) -0.0007(8) 0.0018(8)
O8 0.0249(10) 0.0366(11) 0.0244(10) -0.0004(8) 0.0011(8) 0.0071(9)
O9 0.0404(13) 0.0304(11) 0.0473(14) 0.0142(10) 0.0004(11) 0.0096(10)
C1 0.0235(13) 0.0325(15) 0.0225(13) -0.0036(11) -0.0065(10) 0.0062(11)
C2 0.0274(14) 0.0358(15) 0.0205(13) 0.0031(11) 0.0011(11) 0.0080(12)
O10 0.0230(9) 0.0272(10) 0.0223(9) 0.0045(8) 0.0000(8) -0.0014(8)
C3 0.0220(13) 0.0334(15) 0.0401(17) 0.0148(13) 0.0033(13) 0.0006(12)
C4 0.0239(14) 0.0272(15) 0.054(2) 0.0088(14) -0.0003(14) -0.0023(11)
O11 0.0228(10) 0.0247(10) 0.0391(12) -0.0025(9) -0.0054(9) -0.0025(8)
C5 0.0299(15) 0.0284(15) 0.055(2) -0.0123(15) -0.0063(15) -0.0016(12)
C6 0.0268(15) 0.0341(16) 0.0479(19) -0.0162(15) -0.0090(14) -0.0026(12)
O12 0.0255(10) 0.0354(12) 0.0297(11) -0.0122(9) -0.0013(8) -0.0002(9)
C7 0.0312(16) 0.053(2) 0.0280(18) -0.0213(16) -0.0055(12) 0.0083(14)
C8 0.0272(15) 0.065(2) 0.0193(14) -0.0093(14) -0.0010(11) 0.0095(15)
O13 0.0243(10) 0.0425(12) 0.0192(10) -0.0027(8) 0.0004(8) 0.0021(8)
C9 0.0311(15) 0.050(2) 0.0269(15) 0.0077(14) 0.0126(12) 0.0017(14)
C10 0.0240(14) 0.0391(17) 0.0348(16) 0.0068(13) 0.0105(12) -0.0004(12)
O14 0.0211(9) 0.0273(10) 0.0269(10) 0.0023(8) 0.0040(8) -0.0005(8)
C11 0.0226(12) 0.0206(12) 0.0391(16) -0.0009(11) -0.0028(12) -0.0046(10)
C12 0.0256(13) 0.0207(13) 0.0362(15) -0.0064(11) -0.0048(12) -0.0002(10)
O15 0.0219(9) 0.0241(9) 0.0246(9) -0.0023(8) -0.0031(7) 0.0003(7)

loop_
_atom_type_symbol
_atom_type_description
_atom_type_scat_dispersion_real
_atom_type_scat_dispersion_imag
_atom_type_scat_source
C C 0.0033 0.0016 'International Tables Vol C Tables 4.2.6.8 and 6.1.1.4'
H H 0.0000 0.0000 'International Tables Vol C Tables 4.2.6.8 and 6.1.1.4'
N N 0.0061 0.0033 'International Tables Vol C Tables 4.2.6.8 and 6.1.1.4'
O O 0.0106 0.0060 'International Tables Vol C Tables 4.2.6.8 and 6.1.1.4'
Pr Pr -0.2180 2.8214 'International Tables Vol C Tables 4.2.6.8 and 6.1.1.4'

loop_
_geom_angle_atom_site_label_1
_geom_angle_atom_site_label_2
_geom_angle_atom_site_label_3
_geom_angle
O2 Pr O7 122.37(6)
O2 Pr O15 69.19(6)
O7 Pr O15 66.18(6)
O2 Pr O5 170.80(6)
O7 Pr O5 64.92(6)
O15 Pr O5 112.07(6)
O2 Pr O4 127.22(6)
O7 Pr O4 64.95(6)
O15 Pr O4 69.34(6)
O5 Pr O4 48.55(6)
O2 Pr O1 48.71(6)
O7 Pr O1 166.91(7)
O15 Pr O1 112.25(6)
O5 Pr O1 125.18(7)
O4 Pr O1 127.50(7)
O2 Pr O8 123.40(6)
O7 Pr O8 48.64(6)
O15 Pr O8 109.27(6)
O5 Pr O8 65.31(7)
O4 Pr O8 100.25(6)
O1 Pr O8 124.78(7)
O2 Pr O12 113.15(6)
O7 Pr O12 111.60(6)
O15 Pr O12 177.59(6)
O5 Pr O12 65.73(6)
O4 Pr O12 109.03(6)
O1 Pr O12 70.13(7)
O8 Pr O12 69.08(7)
O2 Pr O10 69.37(6)
O7 Pr O10 115.31(6)
O15 Pr O10 61.61(6)
O5 Pr O10 102.87(6)
O4 Pr O10 62.86(6)
O1 Pr O10 72.48(7)
O8 Pr O10 162.38(6)
O12 Pr O10 119.47(7)
O2 Pr O13 70.36(6)
O7 Pr O13 102.28(6)
O15 Pr O13 119.15(6)
O5 Pr O13 114.96(6)
O4 Pr O13 161.62(6)
O1 Pr O13 66.59(7)
O8 Pr O13 61.99(6)
O12 Pr O13 61.86(7)
O10 Pr O13 135.24(6)
O2 Pr O11 102.69(6)
O7 Pr O11 130.31(7)
O15 Pr O11 119.41(6)
O5 Pr O11 68.54(6)
O4 Pr O11 71.79(6)
O1 Pr O11 62.39(7)
O8 Pr O11 122.05(7)
O12 Pr O11 61.08(7)
O10 Pr O11 59.81(6)
O13 Pr O11 112.38(6)
O2 Pr O14 61.23(6)
O7 Pr O14 66.33(6)
O15 Pr O14 61.70(6)
O5 Pr O14 127.74(6)
O4 Pr O14 120.90(6)
O1 Pr O14 101.16(6)
O8 Pr O14 69.02(6)
O12 Pr O14 118.61(6)
O10 Pr O14 114.03(6)
O13 Pr O14 59.52(6)
O11 Pr O14 163.20(6)
O3 N1 O2 121.8(3)
O3 N1 O1 121.9(3)
O2 N1 O1 116.3(2)
N1 O1 Pr 96.28(16)
N1 O2 Pr 97.86(16)
O6 N2 O4 122.7(2)
O6 N2 O5 121.7(2)
O4 N2 O5 115.6(2)
O6 N2 Pr 161.93(18)
O4 N2 Pr 59.48(13)
O5 N2 Pr 59.27(13)
N2 O4 Pr 95.96(15)
N2 O5 Pr 95.88(15)
O9 N3 O8 122.0(2)
O9 N3 O7 121.3(2)
O8 N3 O7 116.7(2)
N3 O7 Pr 97.72(15)
N3 O8 Pr 96.86(15)
O15 C1 C2 107.1(2)
O10 C2 C1 108.0(2)
C2 O10 C3 109.7(2)
C2 O10 Pr 116.06(16)
C3 O10 Pr 118.92(17)
O10 C3 C4 107.9(2)
O11 C4 C3 107.9(3)
C4 O11 C5 111.3(2)
C4 O11 Pr 116.31(16)
C5 O11 Pr 116.27(19)
O11 C5 C6 106.9(3)
O12 C6 C5 110.0(3)
C6 O12 C7 112.8(3)
C6 O12 Pr 117.66(18)
C7 O12 Pr 116.38(17)
O12 C7 C8 107.0(3)
O13 C8 C7 109.2(3)
C8 O13 C9 109.6(2)
C8 O13 Pr 114.94(18)
C9 O13 Pr 118.33(17)
O13 C9 C10 108.5(2)
O14 C10 C9 107.5(2)
C10 O14 C11 110.1(2)
C10 O14 Pr 117.81(17)
C11 O14 Pr 114.80(15)
O14 C11 C12 107.5(2)
O15 C12 C11 110.1(2)
C1 O15 C12 113.0(2)
C1 O15 Pr 117.86(16)
C12 O15 Pr 118.32(16)

loop_
_geom_bond_atom_site_label_1
_geom_bond_atom_site_label_2
_geom_bond_distance
Pr O2 2.587(2)
Pr O7 2.601(2)
Pr O15 2.6071(19)
Pr O5 2.609(2)
Pr O4 2.615(2)
Pr O1 2.618(2)
Pr O8 2.623(2)
Pr O12 2.645(2)
Pr O10 2.7019(19)
Pr O13 2.732(2)
Pr O11 2.775(2)
Pr O14 2.776(2)
N1 O3 1.216(3)
N1 O2 1.262(3)
N1 O1 1.265(3)
N2 O6 1.222(3)
N2 O4 1.262(3)
N2 O5 1.276(3)
N3 O9 1.227(3)
N3 O8 1.261(3)
N3 O7 1.267(3)
C1 O15 1.436(3)
C1 C2 1.489(4)
C2 O10 1.433(4)
O10 C3 1.439(4)
C3 C4 1.485(5)
C4 O11 1.429(4)
O11 C5 1.432(4)
C5 C6 1.497(5)
C6 O12 1.441(4)
O12 C7 1.442(4)
C7 C8 1.491(6)
C8 O13 1.436(4)
O13 C9 1.443(4)
C9 C10 1.490(5)
C10 O14 1.434(3)
O14 C11 1.438(3)
C11 C12 1.491(4)
C12 O15 1.440(3)
